data_2225288
loop_
_publ_author_name
'Liu, Xiang-Yun'
'Liu, Li-Hua'

_publ_section_title
;Diaquabis(5-carboxy-2-propyl-1<i>H</i>-imidazole-4-carboxylato-\k^2^<i>N</i>^3^,<i>O</i>^4^)magnesium(II)
 3.5-hydrate
;
_journal_issue 3
_journal_name_full 'Acta Crystallographica Section E'
_journal_page_first m305
_journal_paper_doi 10.1107/S1600536810005684
_journal_volume 66
_journal_year 2010
_chemical_formula_iupac '[Mg (C8 H9 N2 O4)2 (H2 O)2], 3.5H2 O'
_chemical_formula_moiety 'C16 H22 Mg N4 O10, 3.5(H2 O)'
_chemical_formula_sum 'C16 H29 Mg N4 O13.5'
_chemical_formula_weight 517.74
_chemical_name_systematic
;
Diaquabis(5-carboxy-2-propyl-1<i>H</i>-imidazole-4-carboxylato-
\k^2^<i>N</i>^3^,<i>O</i>^4^)magnesium(II) 3.5-hydrate
;
_space_group_IT_number 2
_symmetry_cell_setting triclinic
_symmetry_space_group_name_Hall '-P 1'
_symmetry_space_group_name_H-M 'P -1'
_atom_sites_solution_hydrogens geom
_atom_sites_solution_primary direct
_atom_sites_solution_secondary difmap
_audit_creation_method SHELXL-97
_cell_angle_alpha 83.2880(10)
_cell_angle_beta 81.7830(10)
_cell_angle_gamma 86.458(2)
_cell_formula_units_Z 2
_cell_length_a 10.5160(10)
_cell_length_b 10.5332(11)
_cell_length_c 11.3989(13)
_cell_measurement_reflns_used 2051
_cell_measurement_temperature 298(2)
_cell_measurement_theta_max 23.917
_cell_measurement_theta_min 2.483
_cell_volume 1239.8(2)
_computing_cell_refinement 'SAINT (Bruker, 2007)'
_computing_data_collection 'SMART (Bruker, 2007)'
_computing_data_reduction 'SAINT (Bruker, 2007)'
_computing_molecular_graphics 'SHELXTL (Sheldrick, 2008) and DIAMOND (Brandenburg, 1999)'
_computing_publication_material 'SHELXTL (Sheldrick, 2008)'
_computing_structure_refinement 'SHELXL97 (Sheldrick, 2008)'
_computing_structure_solution 'SHELXS97 (Sheldrick, 2008)'
_diffrn_ambient_temperature 298(2)
_diffrn_measured_fraction_theta_full 0.984
_diffrn_measured_fraction_theta_max 0.984
_diffrn_measurement_device_type 'Bruker SMART 1000 CCD'
_diffrn_measurement_method '\f and \w scans'
_diffrn_radiation_monochromator graphite
_diffrn_radiation_source 'fine-focus sealed tube'
_diffrn_radiation_type MoK\a
_diffrn_radiation_wavelength 0.71073
_diffrn_reflns_av_R_equivalents 0.0275
_diffrn_reflns_av_sigmaI/netI 0.0607
_diffrn_reflns_limit_h_max 12
_diffrn_reflns_limit_h_min -11
_diffrn_reflns_limit_k_max 12
_diffrn_reflns_limit_k_min -7
_diffrn_reflns_limit_l_max 13
_diffrn_reflns_limit_l_min -12
_diffrn_reflns_number 6478
_diffrn_reflns_theta_full 25.02
_diffrn_reflns_theta_max 25.02
_diffrn_reflns_theta_min 1.82
_diffrn_standards_number 0
_exptl_absorpt_coefficient_mu 0.143
_exptl_absorpt_correction_T_max 0.9518
_exptl_absorpt_correction_T_min 0.9347
_exptl_absorpt_correction_type multi-scan
_exptl_absorpt_process_details '(SADABS; Sheldrick, 1996)'
_exptl_crystal_colour colorless
_exptl_crystal_density_diffrn 1.387
_exptl_crystal_density_method 'not measured'
_exptl_crystal_description block
_exptl_crystal_F_000 546
_exptl_crystal_size_max 0.48
_exptl_crystal_size_mid 0.38
_exptl_crystal_size_min 0.35
_refine_diff_density_max 0.582
_refine_diff_density_min -0.312
_refine_ls_extinction_method none
_refine_ls_goodness_of_fit_ref 1.004
_refine_ls_hydrogen_treatment constr
_refine_ls_matrix_type full
_refine_ls_number_parameters 378
_refine_ls_number_reflns 4321
_refine_ls_number_restraints 0
_refine_ls_restrained_S_all 1.004
_refine_ls_R_factor_all 0.0927
_refine_ls_R_factor_gt 0.0576
_refine_ls_shift/su_max 0.001
_refine_ls_shift/su_mean 0.000
_refine_ls_structure_factor_coef Fsqd
_refine_ls_weighting_details 'calc w=1/[\s^2^(Fo^2^)+(0.0865P)^2^+0.6255P] where P=(Fo^2^+2Fc^2^)/3'
_refine_ls_weighting_scheme calc
_refine_ls_wR_factor_gt 0.1450
_refine_ls_wR_factor_ref 0.1784
_reflns_number_gt 2780
_reflns_number_total 4321
_reflns_threshold_expression >2\s(I)
_cod_data_source_file hy2281.cif
_cod_data_source_block I
_cod_depositor_comments
;
The following automatic conversions were performed:
'_symmetry_cell_setting' value 'Triclinic' changed to 'triclinic'
according to '/home/saulius/struct/CIF-dictionaries/cif_core.dic'
dictionary named 'cif_core.dic' version 2.4.1 from 2010-06-29.

Automatic conversion script
Id: cif_fix_enum 1527 2010-12-29 10:47:43Z saulius 

The following automatic conversions were performed:

'_symmetry_cell_setting' value 'Triclinic' changed to 'triclinic'
according to /home/saulius/struct/CIF-dictionaries/cif_core.dic
dictionary named 'cif_core.dic' version 2.4.1 from 2010-06-29.

Automatic conversion script
Id: cif_fix_values 1715 2011-07-08 13:25:40Z adriana 
;
_cod_database_code 2225288
_cod_database_fobs_code 2225288

loop_
_symmetry_equiv_pos_as_xyz
'x, y, z'
'-x, -y, -z'

loop_
_atom_site_type_symbol
_atom_site_label
_atom_site_fract_x
_atom_site_fract_y
_atom_site_fract_z
_atom_site_U_iso_or_equiv
_atom_site_adp_type
_atom_site_calc_flag
_atom_site_refinement_flags
_atom_site_occupancy
_atom_site_disorder_assembly
_atom_site_disorder_group
Mg Mg1 0.20602(10) 0.14342(10) 0.81297(9) 0.0417(3) Uani d . 1 . .
N N1 0.2821(2) 0.1678(3) 0.6227(2) 0.0429(6) Uani d . 1 A .
N N2 0.3556(3) 0.1891(3) 0.4316(2) 0.0518(7) Uani d . 1 A .
H H2 0.3565 0.2023 0.3556 0.062 Uiso calc R 1 . .
N N3 0.2165(2) 0.3506(2) 0.8307(2) 0.0406(6) Uani d . 1 B .
N N4 0.2228(2) 0.5498(3) 0.8701(2) 0.0455(7) Uani d . 1 B .
H H4 0.2525 0.6192 0.8859 0.055 Uiso calc R 1 . .
O O1 0.4034(2) 0.1060(2) 0.81403(18) 0.0481(6) Uani d . 1 . .
O O2 0.5972(2) 0.1009(3) 0.7049(2) 0.0601(7) Uani d . 1 . .
O O3 0.6855(2) 0.1268(3) 0.4872(2) 0.0639(7) Uani d . 1 . .
H H3 0.6563 0.1120 0.5578 0.096 Uiso calc R 1 . .
O O4 0.6100(2) 0.1666(2) 0.3161(2) 0.0652(7) Uani d . 1 . .
O O5 0.0167(2) 0.2175(2) 0.7964(2) 0.0483(6) Uani d . 1 . .
O O6 -0.1219(2) 0.3840(2) 0.8141(2) 0.0602(7) Uani d . 1 . .
O O7 -0.1173(2) 0.6067(2) 0.8584(2) 0.0588(7) Uani d . 1 . .
H H7 -0.1178 0.5304 0.8504 0.088 Uiso calc R 1 . .
O O8 0.0222(2) 0.7397(2) 0.8968(2) 0.0580(7) Uani d . 1 . .
O O9 0.1655(3) 0.1075(2) 0.9919(2) 0.0653(8) Uani d . 1 . .
H H9C 0.1071 0.1529 1.0290 0.078 Uiso d R 1 . .
H H9D 0.1832 0.0418 1.0385 0.078 Uiso d R 1 . .
O O10 0.1704(3) -0.0415(2) 0.7915(2) 0.0674(8) Uani d . 1 . .
H H10C 0.2394 -0.0744 0.7569 0.081 Uiso d R 1 . .
H H10D 0.1228 -0.1018 0.8241 0.081 Uiso d R 1 . .
O O11 0.2291(3) 0.8974(3) 0.1314(3) 0.0858(10) Uani d . 1 . .
H H11C 0.2762 0.8940 0.1864 0.103 Uiso d R 1 . .
H H11D 0.1592 0.8619 0.1597 0.103 Uiso d R 1 . .
O O12 0.3299(3) 0.2189(4) 0.1936(3) 0.1094(13) Uani d . 1 . .
H H12C 0.2705 0.2676 0.1671 0.131 Uiso d R 1 . .
H H12D 0.3729 0.1839 0.1359 0.131 Uiso d R 1 . .
O O13 0.3434(3) 0.7359(3) 0.9551(3) 0.1053(12) Uani d . 1 . .
H H13C 0.4103 0.7795 0.9419 0.126 Uiso d R 1 . .
H H13D 0.2914 0.7684 1.0088 0.126 Uiso d R 1 . .
O O14 0.5130(5) 0.9089(5) 0.9622(4) 0.0584(13) Uani d P 0.50 . .
H H14G 0.4816 0.9784 0.9298 0.070 Uiso d PR 0.50 . .
H H14H 0.5333 0.9220 1.0292 0.070 Uiso d PR 0.50 . .
C C1 0.4763(3) 0.1168(3) 0.7168(3) 0.0438(8) Uani d . 1 . .
C C2 0.4130(3) 0.1509(3) 0.6087(3) 0.0382(7) Uani d . 1 . .
C C3 0.4614(3) 0.1646(3) 0.4896(3) 0.0430(8) Uani d . 1 . .
C C4 0.5913(3) 0.1533(3) 0.4242(3) 0.0482(8) Uani d . 1 . .
C C5 0.2496(3) 0.1891(4) 0.5137(3) 0.0563(10) Uani d . 1 . .
C C6 0.1138(11) 0.1962(10) 0.4864(9) 0.064(2) Uani d P 0.755(7) A 1
H H6A 0.0598 0.1492 0.5511 0.077 Uiso calc PR 0.755(7) A 1
H H6B 0.1108 0.1566 0.4142 0.077 Uiso calc PR 0.755(7) A 1
C C7 0.0631(7) 0.3333(8) 0.4701(6) 0.082(2) Uani d P 0.755(7) A 1
H H7A 0.1103 0.3778 0.3995 0.099 Uiso calc PR 0.755(7) A 1
H H7B 0.0753 0.3760 0.5383 0.099 Uiso calc PR 0.755(7) A 1
C C8 -0.0804(6) 0.3375(8) 0.4573(7) 0.111(3) Uani d P 0.755(7) A 1
H H8A -0.0927 0.2905 0.3929 0.166 Uiso calc PR 0.755(7) A 1
H H8B -0.1106 0.4248 0.4410 0.166 Uiso calc PR 0.755(7) A 1
H H8C -0.1278 0.2999 0.5301 0.166 Uiso calc PR 0.755(7) A 1
C C6' 0.129(3) 0.259(3) 0.478(3) 0.061(7) Uani d P 0.245(7) A 2
H H6'1 0.1463 0.3122 0.4029 0.073 Uiso calc PR 0.245(7) A 2
H H6'2 0.0875 0.3102 0.5389 0.073 Uiso calc PR 0.245(7) A 2
C C7' 0.047(2) 0.145(2) 0.4661(19) 0.081(6) Uani d P 0.245(7) A 2
H H7'1 0.0451 0.0872 0.5389 0.097 Uiso calc PR 0.245(7) A 2
H H7'2 -0.0401 0.1781 0.4606 0.097 Uiso calc PR 0.245(7) A 2
C C8' 0.091(2) 0.069(2) 0.361(2) 0.106(8) Uani d P 0.245(7) A 2
H H8'1 0.0665 0.1152 0.2899 0.158 Uiso calc PR 0.245(7) A 2
H H8'2 0.0511 -0.0122 0.3755 0.158 Uiso calc PR 0.245(7) A 2
H H8'3 0.1827 0.0549 0.3526 0.158 Uiso calc PR 0.245(7) A 2
C C9 -0.0087(3) 0.3316(3) 0.8131(3) 0.0440(8) Uani d . 1 . .
C C10 0.0964(3) 0.4090(3) 0.8322(3) 0.0394(7) Uani d . 1 . .
C C11 0.0983(3) 0.5332(3) 0.8570(3) 0.0414(7) Uani d . 1 . .
C C12 -0.0035(3) 0.6349(3) 0.8720(3) 0.0458(8) Uani d . 1 . .
C C13 0.2919(3) 0.4388(3) 0.8542(3) 0.0461(8) Uani d . 1 . .
C C14 0.4291(18) 0.4147(17) 0.8779(12) 0.053(3) Uani d P 0.556(13) B 1
H H14A 0.4549 0.3255 0.8714 0.064 Uiso calc PR 0.556(13) B 1
H H14B 0.4359 0.4324 0.9584 0.064 Uiso calc PR 0.556(13) B 1
C C15 0.5185(8) 0.5000(8) 0.7884(11) 0.072(3) Uani d P 0.556(13) B 1
H H15A 0.4907 0.5889 0.7943 0.086 Uiso calc PR 0.556(13) B 1
H H15B 0.6050 0.4883 0.8094 0.086 Uiso calc PR 0.556(13) B 1
C C16 0.5214(18) 0.472(2) 0.6607(18) 0.099(7) Uani d P 0.556(13) B 1
H H16A 0.5381 0.3817 0.6561 0.149 Uiso calc PR 0.556(13) B 1
H H16B 0.5879 0.5184 0.6104 0.149 Uiso calc PR 0.556(13) B 1
H H16C 0.4398 0.4973 0.6346 0.149 Uiso calc PR 0.556(13) B 1
C C14' 0.434(2) 0.435(2) 0.8282(14) 0.055(4) Uani d P 0.444(13) B 2
H H14C 0.4671 0.3481 0.8467 0.066 Uiso calc PR 0.444(13) B 2
H H14D 0.4674 0.4882 0.8799 0.066 Uiso calc PR 0.444(13) B 2
C C15' 0.484(2) 0.481(2) 0.6993(19) 0.073(6) Uani d P 0.444(13) B 2
H H15C 0.4440 0.4348 0.6467 0.087 Uiso calc PR 0.444(13) B 2
H H15D 0.4614 0.5711 0.6831 0.087 Uiso calc PR 0.444(13) B 2
C C16' 0.6296(14) 0.4600(12) 0.6737(12) 0.097(5) Uani d P 0.444(13) B 2
H H16D 0.6694 0.4989 0.7304 0.146 Uiso calc PR 0.444(13) B 2
H H16E 0.6594 0.4979 0.5946 0.146 Uiso calc PR 0.444(13) B 2
H H16F 0.6517 0.3699 0.6799 0.146 Uiso calc PR 0.444(13) B 2

loop_
_atom_site_aniso_label
_atom_site_aniso_U_11
_atom_site_aniso_U_22
_atom_site_aniso_U_33
_atom_site_aniso_U_12
_atom_site_aniso_U_13
_atom_site_aniso_U_23
Mg1 0.0463(6) 0.0375(6) 0.0393(6) 0.0013(5) 0.0014(5) -0.0057(5)
N1 0.0440(16) 0.0449(16) 0.0392(15) 0.0004(13) -0.0037(12) -0.0055(12)
N2 0.0598(18) 0.0601(19) 0.0335(14) 0.0063(15) -0.0045(13) -0.0041(13)
N3 0.0397(15) 0.0359(15) 0.0455(15) 0.0011(12) -0.0020(11) -0.0077(12)
N4 0.0455(16) 0.0369(15) 0.0544(17) -0.0044(13) 0.0001(12) -0.0136(13)
O1 0.0561(14) 0.0522(14) 0.0338(12) 0.0090(11) -0.0037(10) -0.0042(10)
O2 0.0467(15) 0.0847(19) 0.0490(14) 0.0051(13) -0.0072(11) -0.0112(13)
O3 0.0505(15) 0.081(2) 0.0572(15) -0.0037(14) 0.0082(12) -0.0142(15)
O4 0.0756(18) 0.0645(17) 0.0461(15) 0.0060(14) 0.0160(12) -0.0019(12)
O5 0.0453(13) 0.0449(14) 0.0563(14) -0.0062(11) -0.0051(10) -0.0118(11)
O6 0.0408(14) 0.0581(16) 0.0834(18) 0.0030(12) -0.0140(12) -0.0103(14)
O7 0.0511(15) 0.0474(15) 0.0758(17) 0.0120(12) -0.0069(12) -0.0071(14)
O8 0.0629(16) 0.0412(14) 0.0641(16) 0.0011(12) 0.0120(12) -0.0083(12)
O9 0.0830(18) 0.0568(16) 0.0445(14) 0.0250(14) 0.0133(12) 0.0008(12)
O10 0.0755(18) 0.0428(15) 0.0765(17) -0.0136(13) 0.0259(14) -0.0151(13)
O11 0.087(2) 0.078(2) 0.098(2) -0.0325(17) -0.0461(17) 0.0259(17)
O12 0.131(3) 0.138(3) 0.0634(19) 0.048(2) -0.0415(19) -0.021(2)
O13 0.113(3) 0.090(3) 0.129(3) 0.003(2) -0.041(2) -0.056(2)
O14 0.072(3) 0.060(3) 0.045(3) 0.006(3) -0.017(2) -0.006(2)
C1 0.047(2) 0.0414(19) 0.0438(19) 0.0021(15) -0.0063(15) -0.0119(15)
C2 0.0417(18) 0.0346(17) 0.0378(17) 0.0005(14) -0.0015(13) -0.0072(13)
C3 0.0495(19) 0.0372(18) 0.0415(18) -0.0001(15) -0.0029(15) -0.0064(14)
C4 0.056(2) 0.0393(19) 0.046(2) -0.0010(16) 0.0065(17) -0.0071(15)
C5 0.055(2) 0.071(3) 0.044(2) 0.0056(19) -0.0095(17) -0.0099(18)
C6 0.063(5) 0.076(7) 0.058(4) -0.007(6) -0.018(3) -0.006(5)
C7 0.072(4) 0.091(5) 0.083(4) 0.003(4) -0.017(3) 0.003(4)
C8 0.068(4) 0.132(7) 0.126(6) 0.010(4) -0.023(4) 0.013(5)
C6' 0.060(15) 0.064(18) 0.057(12) 0.005(18) -0.014(10) -0.002(14)
C7' 0.072(14) 0.095(17) 0.075(13) -0.001(12) -0.015(11) -0.001(12)
C8' 0.092(15) 0.117(19) 0.108(17) -0.004(14) -0.025(13) 0.001(15)
C9 0.0417(19) 0.045(2) 0.0439(18) -0.0009(16) -0.0028(14) -0.0023(15)
C10 0.0393(17) 0.0366(18) 0.0393(17) 0.0017(14) 0.0013(13) -0.0020(14)
C11 0.0438(18) 0.0407(19) 0.0368(17) 0.0000(15) 0.0004(13) -0.0009(14)
C12 0.055(2) 0.041(2) 0.0374(18) 0.0005(16) 0.0043(15) 0.0007(15)
C13 0.0423(18) 0.0410(19) 0.055(2) -0.0019(15) 0.0004(15) -0.0118(16)
C14 0.045(5) 0.055(7) 0.062(8) -0.005(4) -0.010(7) -0.015(7)
C15 0.050(5) 0.064(5) 0.099(8) -0.012(4) 0.002(5) -0.015(5)
C16 0.091(19) 0.097(10) 0.098(13) -0.009(10) 0.031(9) -0.015(8)
C14' 0.048(6) 0.049(8) 0.068(11) -0.004(6) 0.000(10) -0.016(9)
C15' 0.051(10) 0.070(8) 0.089(17) 0.006(7) 0.017(10) -0.015(10)
C16' 0.060(9) 0.090(9) 0.133(11) 0.005(6) 0.003(7) 0.003(7)

loop_
_atom_type_symbol
_atom_type_description
_atom_type_scat_dispersion_real
_atom_type_scat_dispersion_imag
_atom_type_scat_source
C C 0.0033 0.0016 'International Tables Vol C Tables 4.2.6.8 and 6.1.1.4'
H H 0.0000 0.0000 'International Tables Vol C Tables 4.2.6.8 and 6.1.1.4'
O O 0.0106 0.0060 'International Tables Vol C Tables 4.2.6.8 and 6.1.1.4'
N N 0.0061 0.0033 'International Tables Vol C Tables 4.2.6.8 and 6.1.1.4'
Mg Mg 0.0486 0.0363 'International Tables Vol C Tables 4.2.6.8 and 6.1.1.4'

loop_
_geom_angle_atom_site_label_1
_geom_angle_atom_site_label_2
_geom_angle_atom_site_label_3
_geom_angle_site_symmetry_1
_geom_angle_site_symmetry_3
_geom_angle
_geom_angle_publ_flag
O9 Mg1 O10 . . 91.24(11) ?
O9 Mg1 O1 . . 93.24(10) ?
O10 Mg1 O1 . . 94.26(11) ?
O9 Mg1 O5 . . 92.42(10) ?
O10 Mg1 O5 . . 95.35(11) ?
O1 Mg1 O5 . . 168.73(10) ?
O9 Mg1 N1 . . 170.33(11) ?
O10 Mg1 N1 . . 87.42(10) ?
O1 Mg1 N1 . . 77.33(9) ?
O5 Mg1 N1 . . 97.24(10) ?
O9 Mg1 N3 . . 89.86(10) ?
O10 Mg1 N3 . . 171.92(12) ?
O1 Mg1 N3 . . 93.67(10) ?
O5 Mg1 N3 . . 76.60(9) ?
N1 Mg1 N3 . . 92.82(10) ?
C5 N1 C2 . . 106.2(3) ?
C5 N1 Mg1 . . 144.1(2) ?
C2 N1 Mg1 . . 109.73(19) ?
C5 N2 C3 . . 108.5(3) ?
C5 N2 H2 . . 125.7 ?
C3 N2 H2 . . 125.7 ?
C13 N3 C10 . . 105.7(3) ?
C13 N3 Mg1 . . 144.0(2) ?
C10 N3 Mg1 . . 109.6(2) ?
C13 N4 C11 . . 108.7(3) ?
C13 N4 H4 . . 125.6 ?
C11 N4 H4 . . 125.6 ?
C1 O1 Mg1 . . 118.6(2) ?
C4 O3 H3 . . 109.5 ?
C9 O5 Mg1 . . 117.5(2) ?
C12 O7 H7 . . 109.5 ?
Mg1 O9 H9C . . 119.2 ?
Mg1 O9 H9D . . 130.5 ?
H9C O9 H9D . . 108.5 ?
Mg1 O10 H10C . . 107.2 ?
Mg1 O10 H10D . . 140.1 ?
H10C O10 H10D . . 108.2 ?
H11C O11 H11D . . 108.6 ?
H12C O12 H12D . . 108.7 ?
H13C O13 H13D . . 107.8 ?
H14G O14 H14H . . 108.8 ?
O1 C1 O2 . . 125.2(3) ?
O1 C1 C2 . . 116.1(3) ?
O2 C1 C2 . . 118.6(3) ?
N1 C2 C3 . . 110.1(3) ?
N1 C2 C1 . . 118.1(3) ?
C3 C2 C1 . . 131.7(3) ?
N2 C3 C2 . . 104.8(3) ?
N2 C3 C4 . . 121.6(3) ?
C2 C3 C4 . . 133.5(3) ?
O4 C4 O3 . . 121.5(3) ?
O4 C4 C3 . . 121.4(3) ?
O3 C4 C3 . . 117.1(3) ?
N1 C5 N2 . . 110.3(3) ?
N1 C5 C6 . . 124.3(5) ?
N2 C5 C6 . . 125.0(5) ?
N1 C5 C6' . . 126.9(12) ?
N2 C5 C6' . . 118.1(12) ?
C5 C6 C7 . . 110.8(7) ?
C5 C6 H6A . . 109.5 ?
C7 C6 H6A . . 109.5 ?
C5 C6 H6B . . 109.5 ?
C7 C6 H6B . . 109.5 ?
H6A C6 H6B . . 108.1 ?
C6 C7 C8 . . 109.9(6) ?
C6 C7 H7A . . 109.7 ?
C8 C7 H7A . . 109.7 ?
C6 C7 H7B . . 109.7 ?
C8 C7 H7B . . 109.7 ?
H7A C7 H7B . . 108.2 ?
C5 C6' C7' . . 101.1(19) ?
C5 C6' H6'1 . . 111.6 ?
C7' C6' H6'1 . . 111.6 ?
C5 C6' H6'2 . . 111.6 ?
C7' C6' H6'2 . . 111.6 ?
H6'1 C6' H6'2 . . 109.4 ?
C8' C7' C6' . . 117(2) ?
C8' C7' H7'1 . . 108.1 ?
C6' C7' H7'1 . . 108.1 ?
C8' C7' H7'2 . . 108.1 ?
C6' C7' H7'2 . . 108.1 ?
H7'1 C7' H7'2 . . 107.3 ?
C7' C8' H8'1 . . 109.5 ?
C7' C8' H8'2 . . 109.5 ?
H8'1 C8' H8'2 . . 109.5 ?
C7' C8' H8'3 . . 109.5 ?
H8'1 C8' H8'3 . . 109.5 ?
H8'2 C8' H8'3 . . 109.5 ?
O5 C9 O6 . . 123.0(3) ?
O5 C9 C10 . . 118.2(3) ?
O6 C9 C10 . . 118.8(3) ?
N3 C10 C11 . . 110.4(3) ?
N3 C10 C9 . . 117.6(3) ?
C11 C10 C9 . . 131.9(3) ?
N4 C11 C10 . . 105.0(3) ?
N4 C11 C12 . . 122.6(3) ?
C10 C11 C12 . . 132.3(3) ?
O8 C12 O7 . . 123.4(3) ?
O8 C12 C11 . . 120.1(3) ?
O7 C12 C11 . . 116.5(3) ?
N3 C13 N4 . . 110.1(3) ?
N3 C13 C14' . . 125.5(9) ?
N4 C13 C14' . . 121.5(9) ?
N3 C13 C14 . . 125.3(7) ?
N4 C13 C14 . . 124.0(7) ?
C13 C14 C15 . . 110.3(9) ?
C13 C14 H14A . . 109.6 ?
C15 C14 H14A . . 109.6 ?
C13 C14 H14B . . 109.6 ?
C15 C14 H14B . . 109.6 ?
H14A C14 H14B . . 108.1 ?
C16 C15 C14 . . 113.1(11) ?
C16 C15 H15A . . 109.0 ?
C14 C15 H15A . . 109.0 ?
C16 C15 H15B . . 109.0 ?
C14 C15 H15B . . 109.0 ?
H15A C15 H15B . . 107.8 ?
C13 C14' C15' . . 113.6(16) ?
C13 C14' H14C . . 108.9 ?
C15' C14' H14C . . 108.9 ?
C13 C14' H14D . . 108.9 ?
C15' C14' H14D . . 108.9 ?
H14C C14' H14D . . 107.7 ?
C16' C15' C14' . . 111(2) ?
C16' C15' H15C . . 109.3 ?
C14' C15' H15C . . 109.3 ?
C16' C15' H15D . . 109.3 ?
C14' C15' H15D . . 109.3 ?
H15C C15' H15D . . 108.0 ?
C15' C16' H16D . . 109.5 ?
C15' C16' H16E . . 109.5 ?
H16D C16' H16E . . 109.5 ?
C15' C16' H16F . . 109.5 ?
H16D C16' H16F . . 109.5 ?
H16E C16' H16F . . 109.5 ?

loop_
_geom_bond_atom_site_label_1
_geom_bond_atom_site_label_2
_geom_bond_site_symmetry_2
_geom_bond_distance
_geom_bond_publ_flag
Mg1 O9 . 2.019(2) ?
Mg1 O10 . 2.055(3) ?
Mg1 O1 . 2.090(2) ?
Mg1 O5 . 2.118(2) ?
Mg1 N1 . 2.193(3) ?
Mg1 N3 . 2.226(3) ?
N1 C5 . 1.325(4) ?
N1 C2 . 1.365(4) ?
N2 C5 . 1.349(4) ?
N2 C3 . 1.370(4) ?
N2 H2 . 0.8600 ?
N3 C13 . 1.332(4) ?
N3 C10 . 1.369(4) ?
N4 C13 . 1.354(4) ?
N4 C11 . 1.363(4) ?
N4 H4 . 0.8600 ?
O1 C1 . 1.252(4) ?
O2 C1 . 1.262(4) ?
O3 C4 . 1.303(4) ?
O3 H3 . 0.8200 ?
O4 C4 . 1.213(4) ?
O5 C9 . 1.246(4) ?
O6 C9 . 1.280(4) ?
O7 C12 . 1.285(4) ?
O7 H7 . 0.8200 ?
O8 C12 . 1.227(4) ?
O9 H9C . 0.8500 ?
O9 H9D . 0.8500 ?
O10 H10C . 0.8500 ?
O10 H10D . 0.8500 ?
O11 H11C . 0.8501 ?
O11 H11D . 0.8500 ?
O12 H12C . 0.8499 ?
O12 H12D . 0.8499 ?
O13 H13C . 0.8500 ?
O13 H13D . 0.8499 ?
O14 H14G . 0.8500 ?
O14 H14H . 0.8500 ?
C1 C2 . 1.481(4) ?
C2 C3 . 1.374(4) ?
C3 C4 . 1.465(5) ?
C5 C6 . 1.500(11) ?
C5 C6' . 1.51(3) ?
C6 C7 . 1.508(11) ?
C6 H6A . 0.9700 ?
C6 H6B . 0.9700 ?
C7 C8 . 1.535(9) ?
C7 H7A . 0.9700 ?
C7 H7B . 0.9700 ?
C8 H8A . 0.9600 ?
C8 H8B . 0.9600 ?
C8 H8C . 0.9600 ?
C6' C7' . 1.54(3) ?
C6' H6'1 . 0.9700 ?
C6' H6'2 . 0.9700 ?
C7' C8' . 1.52(3) ?
C7' H7'1 . 0.9700 ?
C7' H7'2 . 0.9700 ?
C8' H8'1 . 0.9600 ?
C8' H8'2 . 0.9600 ?
C8' H8'3 . 0.9600 ?
C9 C10 . 1.467(5) ?
C10 C11 . 1.372(4) ?
C11 C12 . 1.474(5) ?
C13 C14' . 1.48(2) ?
C13 C14 . 1.506(19) ?
C14 C15 . 1.533(17) ?
C14 H14A . 0.9700 ?
C14 H14B . 0.9700 ?
C15 C16 . 1.52(2) ?
C15 H15A . 0.9700 ?
C15 H15B . 0.9700 ?
C16 H16A . 0.9600 ?
C16 H16B . 0.9600 ?
C16 H16C . 0.9600 ?
C14' C15' . 1.52(2) ?
C14' H14C . 0.9700 ?
C14' H14D . 0.9700 ?
C15' C16' . 1.52(2) ?
C15' H15C . 0.9700 ?
C15' H15D . 0.9700 ?
C16' H16D . 0.9600 ?
C16' H16E . 0.9600 ?
C16' H16F . 0.9600 ?

loop_
_geom_hbond_atom_site_label_D
_geom_hbond_atom_site_label_H
_geom_hbond_atom_site_label_A
_geom_hbond_site_symmetry_A
_geom_hbond_distance_DH
_geom_hbond_distance_HA
_geom_hbond_distance_DA
_geom_hbond_angle_DHA
_geom_hbond_publ_flag
N2 H2 O12 . 0.86 1.89 2.745(4) 170 y
N4 H4 O13 . 0.86 1.91 2.737(4) 162 y
O3 H3 O2 . 0.82 1.70 2.511(3) 173 y
O7 H7 O6 . 0.82 1.65 2.461(3) 172 y
O9 H9C O8 2_567 0.85 1.88 2.732(3) 177 y
O9 H9D O11 1_546 0.85 1.83 2.678(4) 176 y
O10 H10C O4 2_656 0.85 1.94 2.787(3) 174 y
O10 H10D O8 1_545 0.85 2.06 2.905(3) 174 y
O11 H11C O2 2_666 0.85 1.95 2.794(3) 172 y
O11 H11D O5 2_566 0.85 2.05 2.893(3) 172 y
O12 H12C O7 2_566 0.85 2.05 2.888(4) 167 y
O12 H12D O14 2_666 0.85 1.84 2.672(6) 167 y
O13 H13C O14 . 0.85 1.85 2.643(6) 156 y
O13 H13D O11 1_556 0.85 2.07 2.869(5) 156 y
O14 H14G O1 1_565 0.85 2.00 2.816(5) 162 y
O14 H14H O1 2_667 0.85 1.98 2.799(5) 162 y

loop_
_geom_torsion_atom_site_label_1
_geom_torsion_atom_site_label_2
_geom_torsion_atom_site_label_3
_geom_torsion_atom_site_label_4
_geom_torsion_site_symmetry_1
_geom_torsion_site_symmetry_2
_geom_torsion_site_symmetry_3
_geom_torsion_site_symmetry_4
_geom_torsion
_geom_torsion_publ_flag
O10 Mg1 N1 C5 . . . . 79.7(4) ?
O1 Mg1 N1 C5 . . . . 174.6(4) ?
O5 Mg1 N1 C5 . . . . -15.4(4) ?
N3 Mg1 N1 C5 . . . . -92.2(4) ?
O10 Mg1 N1 C2 . . . . -97.2(2) ?
O1 Mg1 N1 C2 . . . . -2.28(19) ?
O5 Mg1 N1 C2 . . . . 167.7(2) ?
N3 Mg1 N1 C2 . . . . 90.9(2) ?
O9 Mg1 N3 C13 . . . . 81.6(4) ?
O1 Mg1 N3 C13 . . . . -11.7(4) ?
O5 Mg1 N3 C13 . . . . 174.1(4) ?
N1 Mg1 N3 C13 . . . . -89.1(4) ?
O9 Mg1 N3 C10 . . . . -87.2(2) ?
O1 Mg1 N3 C10 . . . . 179.55(19) ?
O5 Mg1 N3 C10 . . . . 5.30(19) ?
N1 Mg1 N3 C10 . . . . 102.1(2) ?
O9 Mg1 O1 C1 . . . . -179.6(2) ?
O10 Mg1 O1 C1 . . . . 88.9(2) ?
O5 Mg1 O1 C1 . . . . -59.6(6) ?
N1 Mg1 O1 C1 . . . . 2.5(2) ?
N3 Mg1 O1 C1 . . . . -89.5(2) ?
O9 Mg1 O5 C9 . . . . 83.4(2) ?
O10 Mg1 O5 C9 . . . . 174.8(2) ?
O1 Mg1 O5 C9 . . . . -36.7(6) ?
N1 Mg1 O5 C9 . . . . -97.1(2) ?
N3 Mg1 O5 C9 . . . . -5.9(2) ?
Mg1 O1 C1 O2 . . . . 177.7(3) ?
Mg1 O1 C1 C2 . . . . -2.2(4) ?
C5 N1 C2 C3 . . . . 1.2(4) ?
Mg1 N1 C2 C3 . . . . 179.3(2) ?
C5 N1 C2 C1 . . . . -176.1(3) ?
Mg1 N1 C2 C1 . . . . 2.0(3) ?
O1 C1 C2 N1 . . . . 0.0(4) ?
O2 C1 C2 N1 . . . . 180.0(3) ?
O1 C1 C2 C3 . . . . -176.7(3) ?
O2 C1 C2 C3 . . . . 3.4(5) ?
C5 N2 C3 C2 . . . . -0.2(4) ?
C5 N2 C3 C4 . . . . 177.5(3) ?
N1 C2 C3 N2 . . . . -0.6(3) ?
C1 C2 C3 N2 . . . . 176.2(3) ?
N1 C2 C3 C4 . . . . -178.0(3) ?
C1 C2 C3 C4 . . . . -1.1(6) ?
N2 C3 C4 O4 . . . . 0.9(5) ?
C2 C3 C4 O4 . . . . 177.9(3) ?
N2 C3 C4 O3 . . . . -178.4(3) ?
C2 C3 C4 O3 . . . . -1.4(6) ?
C2 N1 C5 N2 . . . . -1.4(4) ?
Mg1 N1 C5 N2 . . . . -178.4(3) ?
C2 N1 C5 C6 . . . . 171.8(6) ?
Mg1 N1 C5 C6 . . . . -5.2(8) ?
C2 N1 C5 C6' . . . . -156.2(14) ?
Mg1 N1 C5 C6' . . . . 26.8(15) ?
C3 N2 C5 N1 . . . . 1.0(4) ?
C3 N2 C5 C6 . . . . -172.1(6) ?
C3 N2 C5 C6' . . . . 158.3(13) ?
N1 C5 C6 C7 . . . . 97.0(7) ?
N2 C5 C6 C7 . . . . -90.8(8) ?
C6' C5 C6 C7 . . . . -8(3) ?
C5 C6 C7 C8 . . . . -173.2(6) ?
N1 C5 C6' C7' . . . . -100.8(18) ?
N2 C5 C6' C7' . . . . 106.1(17) ?
C6 C5 C6' C7' . . . . -6.8(19) ?
C5 C6' C7' C8' . . . . -70(2) ?
Mg1 O5 C9 O6 . . . . -174.7(2) ?
Mg1 O5 C9 C10 . . . . 5.3(4) ?
C13 N3 C10 C11 . . . . -0.2(3) ?
Mg1 N3 C10 C11 . . . . 173.0(2) ?
C13 N3 C10 C9 . . . . -177.8(3) ?
Mg1 N3 C10 C9 . . . . -4.6(3) ?
O5 C9 C10 N3 . . . . -0.1(4) ?
O6 C9 C10 N3 . . . . 180.0(3) ?
O5 C9 C10 C11 . . . . -177.1(3) ?
O6 C9 C10 C11 . . . . 2.9(5) ?
C13 N4 C11 C10 . . . . -0.3(3) ?
C13 N4 C11 C12 . . . . 178.3(3) ?
N3 C10 C11 N4 . . . . 0.3(3) ?
C9 C10 C11 N4 . . . . 177.5(3) ?
N3 C10 C11 C12 . . . . -178.1(3) ?
C9 C10 C11 C12 . . . . -0.9(6) ?
N4 C11 C12 O8 . . . . 0.3(5) ?
C10 C11 C12 O8 . . . . 178.4(3) ?
N4 C11 C12 O7 . . . . -179.3(3) ?
C10 C11 C12 O7 . . . . -1.1(5) ?
C10 N3 C13 N4 . . . . 0.0(4) ?
Mg1 N3 C13 N4 . . . . -169.0(3) ?
C10 N3 C13 C14' . . . . -161.0(8) ?
Mg1 N3 C13 C14' . . . . 29.9(9) ?
C10 N3 C13 C14 . . . . 171.5(7) ?
Mg1 N3 C13 C14 . . . . 2.5(8) ?
C11 N4 C13 N3 . . . . 0.2(4) ?
C11 N4 C13 C14' . . . . 162.1(8) ?
C11 N4 C13 C14 . . . . -171.5(7) ?
N3 C13 C14 C15 . . . . 122.3(10) ?
N4 C13 C14 C15 . . . . -67.3(11) ?
C14' C13 C14 C15 . . . . 24(3) ?
C13 C14 C15 C16 . . . . -63.5(15) ?
N3 C13 C14' C15' . . . . 81.0(19) ?
N4 C13 C14' C15' . . . . -78.0(18) ?
C14 C13 C14' C15' . . . . 179(5) ?
C13 C14' C15' C16' . . . . -173.1(15) ?
